data_2004353
loop_
_publ_author_name
'H\'eroux, A.'
'Brisse, F.'

_publ_section_title
;
 3,3-Dimethylglutaronitrile
;
_journal_issue 1
_journal_name_full 'Acta Crystallographica Section C'
_journal_page_first 224
_journal_page_last 226
_journal_paper_doi 10.1107/S0108270195011814
_journal_volume 52
_journal_year 1996
_chemical_formula_moiety 'C7 H10 N2'
_chemical_formula_sum 'C7 H10 N2'
_chemical_formula_weight 122.17
_chemical_melting_point 302.85
_chemical_name_common 3,3-dimethylglutaronitrile
_chemical_name_systematic
;
1,5-dicyano-3,3-dimethylpentane
;
_space_group_IT_number 15
_symmetry_cell_setting monoclinic
_symmetry_space_group_name_Hall '-C 2yc'
_symmetry_space_group_name_H-M 'C 1 2/c 1'
_audit_creation_method SHELXL
_cell_angle_alpha 90.
_cell_angle_beta 90.15(2)
_cell_angle_gamma 90.
_cell_formula_units_Z 12
_cell_length_a 18.148(2)
_cell_length_b 10.424(2)
_cell_length_c 12.115(2)
_cell_measurement_reflns_used 25
_cell_measurement_temperature 223(5)
_cell_measurement_theta_max 21.5
_cell_measurement_theta_min 20
_cell_volume 2291.8(6)
_computing_cell_refinement 'CAD-4 software'
_computing_data_collection 'CAD-4 software (Enraf-Nonius, 1989)'
_computing_data_reduction 'locally modified NRC-2 (Ahmed, 1968)'
_computing_molecular_graphics 'ORTEPII (Johnson, 1976)'
_computing_publication_material SHELXL93
_computing_structure_refinement 'SHELXL93 (Sheldrick, 1993)'
_computing_structure_solution 'SHELXS86 (Sheldrick, 1985)'
_diffrn_ambient_temperature 223(2)
_diffrn_measurement_device 'Enraf-Nonius CAD-4'
_diffrn_measurement_method \w/2\q
_diffrn_radiation_monochromator graphite
_diffrn_radiation_source 'normal-focus sealed tube'
_diffrn_radiation_type CuK\a
_diffrn_radiation_wavelength 1.5418
_diffrn_reflns_av_R_equivalents 0.038
_diffrn_reflns_av_sigmaI/netI 0.0160
_diffrn_reflns_limit_h_max 22
_diffrn_reflns_limit_h_min -21
_diffrn_reflns_limit_k_max 12
_diffrn_reflns_limit_k_min -12
_diffrn_reflns_limit_l_max 14
_diffrn_reflns_limit_l_min -14
_diffrn_reflns_number 8077
_diffrn_reflns_theta_max 69.81
_diffrn_reflns_theta_min 4.87
_diffrn_standards_decay_% 5.88
_diffrn_standards_interval_count 400
_diffrn_standards_interval_time 60
_diffrn_standards_number 6
_exptl_absorpt_coefficient_mu 0.486
_exptl_absorpt_correction_type none
_exptl_crystal_colour Colourless
_exptl_crystal_density_diffrn 1.062
_exptl_crystal_density_meas ?
_exptl_crystal_density_method none
_exptl_crystal_description 'Transparent plate'
_exptl_crystal_F_000 792
_exptl_crystal_size_max 0.38
_exptl_crystal_size_mid 0.27
_exptl_crystal_size_min 0.09
_refine_diff_density_max 0.139
_refine_diff_density_min -0.134
_refine_ls_extinction_coef 0.0033(4)
_refine_ls_extinction_method SHELXL93
_refine_ls_goodness_of_fit_all 1.065
_refine_ls_goodness_of_fit_obs 1.136
_refine_ls_hydrogen_treatment 'H atoms refined isotropically'
_refine_ls_matrix_type full
_refine_ls_number_parameters 184
_refine_ls_number_reflns 2183
_refine_ls_number_restraints 0
_refine_ls_restrained_S_all 1.065
_refine_ls_restrained_S_obs 1.136
_refine_ls_R_factor_all 0.0517
_refine_ls_R_factor_obs 0.0430
_refine_ls_shift/esd_max 0.002
_refine_ls_shift/esd_mean 0.000
_refine_ls_structure_factor_coef Fsqd
_refine_ls_weighting_scheme
;
calc w = 1/[\s^2^(F~o~^2^) + (0.0698P)^2^ + 0.4242P]
where P = (F~o~^2^ + 2F~c~^2^)/3
;
_refine_ls_wR_factor_all 0.1215
_refine_ls_wR_factor_obs 0.1168
_reflns_number_observed 1804
_reflns_number_total 2183
_reflns_observed_criterion >2sigma(I)
_cod_data_source_file bk1139.cif
_cod_data_source_block bk1139
_cod_depositor_comments
;
The following automatic conversions were performed:
'_symmetry_cell_setting' value 'Monoclinic' changed to 'monoclinic'
according to '/home/saulius/struct/CIF-dictionaries/cif_core.dic'
dictionary named 'cif_core.dic' version 2.4.1 from 2010-06-29.

Automatic conversion script
Id: cif_fix_enum 1527 2010-12-29 10:47:43Z saulius 

The following automatic conversions were performed:

'_chemical_melting_point' value '29.7\%C' was changed to '302.85' -
it was converted from degrees Celsius(C) to
Kelvins(K).

'_symmetry_cell_setting' value 'Monoclinic' changed to
'monoclinic' according to
/home/saulius/struct/CIF-dictionaries/cif_core.dic dictionary named
'cif_core.dic' version 2.4.1 from 2010-06-29.

Automatic conversion script
Id: cif_fix_values 1715 2011-07-08 13:25:40Z adriana 

The following automatic conversions were performed:

'_exptl_crystal_density_meas' value 'not measured' was changed to '?'
- the value is perceived as not measured.

Automatic conversion script
Id: cif_fix_values 3008 2015-01-20 13:52:24Z robertas 
;
_cod_original_cell_volume 2292.0(7)
_cod_original_sg_symbol_H-M C2/c
_cod_database_code 2004353

loop_
_symmetry_equiv_pos_as_xyz
'x, y, z'
'-x, y, -z+1/2'
'x+1/2, y+1/2, z'
'-x+1/2, y+1/2, -z+1/2'
'-x, -y, -z'
'x, -y, z-1/2'
'-x+1/2, -y+1/2, -z'
'x+1/2, -y+1/2, z-1/2'

loop_
_atom_site_aniso_label
_atom_site_aniso_U_11
_atom_site_aniso_U_22
_atom_site_aniso_U_33
_atom_site_aniso_U_12
_atom_site_aniso_U_13
_atom_site_aniso_U_23
N11 0.0643(8) 0.0755(10) 0.0735(9) 0.0156(7) -0.0065(7) 0.0158(7)
C11 0.0526(8) 0.0501(8) 0.0490(7) 0.0062(6) 0.0068(6) 0.0080(6)
C12 0.0416(7) 0.0450(7) 0.0559(8) -0.0001(5) 0.0029(6) 0.0091(6)
C13 0.0379(6) 0.0396(6) 0.0375(6) -0.0020(5) 0.0030(5) 0.0012(5)
C14 0.0701(10) 0.0523(9) 0.0491(8) -0.0033(7) -0.0081(7) -0.0055(7)
C15 0.0547(8) 0.0735(11) 0.0462(8) 0.0049(8) 0.0136(6) 0.0068(7)
C22 0.0449(7) 0.0444(7) 0.0598(8) -0.0029(6) -0.0054(6) 0.0062(6)
C21 0.0560(8) 0.0473(8) 0.0555(8) 0.0029(6) -0.0093(6) 0.0022(6)
N21 0.0903(11) 0.0583(8) 0.0880(10) 0.0008(7) -0.0187(8) 0.0204(8)
N31 0.0556(8) 0.0809(10) 0.0838(10) 0.0083(7) 0.0259(7) -0.0026(8)
C31 0.0410(7) 0.0587(8) 0.0519(7) 0.0011(6) 0.0112(6) 0.0076(6)
C32 0.0440(7) 0.0469(8) 0.0618(9) 0.0031(6) 0.0179(6) 0.0055(7)
C33 0.0354(8) 0.0418(9) 0.0386(8) 0.000 0.0049(6) 0.000
C34 0.0550(9) 0.0986(15) 0.0716(11) 0.0169(9) 0.0139(8) 0.0398(11)

loop_
_atom_site_label
_atom_site_occupancy
_atom_site_fract_x
_atom_site_fract_y
_atom_site_fract_z
_atom_site_U_iso_or_equiv
_atom_site_thermal_displace_type
_atom_site_calc_flag
_atom_site_refinement_flags
_atom_site_type_symbol
N11 1 0.05425(8) 0.20873(15) 0.92698(12) 0.0711(4) Uani d . N
C11 1 0.10631(7) 0.17140(13) 0.96903(11) 0.0506(4) Uani d . C
C12 1 0.17203(7) 0.12179(14) 1.02416(12) 0.0475(3) Uani d . C
C13 1 0.15853(6) -0.00804(11) 1.08093(9) 0.0383(3) Uani d . C
C14 1 0.13574(10) -0.1089(2) 0.99643(13) 0.0572(4) Uani d . C
C15 1 0.09953(9) 0.0059(2) 1.16961(12) 0.0581(4) Uani d . C
C22 1 0.23291(7) -0.04459(14) 1.13354(13) 0.0497(4) Uani d . C
C21 1 0.22999(8) -0.16682(14) 1.19244(12) 0.0529(4) Uani d . C
N21 1 0.22711(9) -0.26200(14) 1.23766(14) 0.0789(5) Uani d . N
N31 1 0.16009(7) 0.4503(2) 0.09330(12) 0.0734(4) Uani d . N
C31 1 0.11508(7) 0.50472(14) 0.13864(11) 0.0505(4) Uani d . C
C32 1 0.05719(8) 0.57357(14) 0.19697(13) 0.0509(4) Uani d . C
C33 1 0 0.4836(2) 0.2500 0.0386(4) Uani d S C
C34 1 0.03725(10) 0.4021(2) 0.3373(2) 0.0750(6) Uani d . C
H12A 1 0.2109(9) 0.1143(15) 0.9712(14) 0.059(4) Uiso d . H
H12B 1 0.1882(9) 0.1845(16) 1.0779(14) 0.063(5) Uiso d . H
H14C 1 0.1283(9) -0.1948(17) 1.0321(15) 0.070(5) Uiso d . H
H14A 1 0.0876(11) -0.0839(17) 0.9613(15) 0.074(5) Uiso d . H
H14B 1 0.1743(10) -0.1153(17) 0.9419(16) 0.074(5) Uiso d . H
H15C 1 0.1180(11) 0.0720(19) 1.2208(17) 0.083(6) Uiso d . H
H15A 1 0.0498(11) 0.0313(17) 1.1382(15) 0.075(5) Uiso d . H
H15B 1 0.0919(11) -0.0823(19) 1.2049(16) 0.086(6) Uiso d . H
H22A 1 0.2482(9) 0.0217(17) 1.1861(15) 0.069(5) Uiso d . H
H22B 1 0.2701(10) -0.0514(16) 1.0759(14) 0.069(5) Uiso d . H
H32A 1 0.0797(12) 0.6324(21) 0.2517(18) 0.095(7) Uiso d . H
H32B 1 0.0342(10) 0.6321(19) 0.1458(15) 0.074(5) Uiso d . H
H34C 1 0.0011(12) 0.3476(20) 0.3745(17) 0.086(6) Uiso d . H
H34A 1 0.0769(11) 0.3452(19) 0.3040(17) 0.087(6) Uiso d . H
H34B 1 0.0635(15) 0.4583(26) 0.3943(23) 0.125(9) Uiso d . H

loop_
_atom_type_symbol
_atom_type_description
_atom_type_scat_dispersion_real
_atom_type_scat_dispersion_imag
_atom_type_scat_source
N N 0.0311 0.0180 'International Tables Vol C Tables 4.2.6.8 and 6.1.1.4'
C C 0.0181 0.0091 'International Tables Vol C Tables 4.2.6.8 and 6.1.1.4'
H H 0.0000 0.0000 'International Tables Vol C Tables 4.2.6.8 and 6.1.1.4'

loop_
_geom_angle_atom_site_label_1
_geom_angle_atom_site_label_2
_geom_angle_atom_site_label_3
_geom_angle_site_symmetry_1
_geom_angle_site_symmetry_3
_geom_angle
_geom_angle_publ_flag
N11 C11 C12 . . 178.8(2) y
C14 C13 C15 . . 110.40(10) y
C11 C12 C13 . . 112.70(10) y
C14 C13 C12 . . 110.50(10) y
C15 C13 C12 . . 110.10(10) y
C14 C13 C22 . . 110.10(10) y
C15 C13 C22 . . 110.40(10) y
C12 C13 C22 . . 105.20(10) y
C21 C22 C13 . . 112.70(10) y
N21 C21 C22 . . 179.3(2) y
N31 C31 C32 . . 179.6(2) y
C31 C32 C33 . . 113.00(10) y
C34 C33 C34 2 . 111.8(2) no
C34 C33 C32 2 . 110.50(10) no
C34 C33 C32 . . 109.40(10) y
C34 C33 C32 2 2 109.40(10) y
C34 C33 C32 . 2 110.50(10) y
C32 C33 C32 . 2 105.0(2) y
C11 C12 H12A . . 109.9(10) no
C12 H12 H12A . . 110.2(9) no
C11 C12 H12B . . 108.3(10) no
C13 C12 H12B . . 110.1(10) no
C13 C14 H14A . . 109.8(10) no
C13 C14 H14B . . 108.1(11) no
C13 C14 H14C . . 111.3(10) no
C13 C15 H15A . . 112.8(10) no
C13 C15 H15B . . 107.7(11) no
C13 C15 H15C . . 105.7(12) no
C21 C22 H22A . . 108.0(10) no
C21 C22 H22B . . 108.2(10) no
C13 C22 H22A . . 109.9(10) no
C13 C22 H22B . . 109.3(10) no
C31 C32 H32A . . 109.4(12) no
C31 C32 H32B . . 108.2(11) no
C33 C32 H32A . . 112.1(12) no
C33 C32 H32B . . 111.2(11) no
C33 C34 H34A . . 111.5(12) no
C33 C34 H34B . . 110.9(15) no
C33 C34 H34C . . 110.4(12) no
H12A C12 H12B . . 106.4(13) no
H14A C14 H14C . . 107.2(14) no
H14B C14 H14C . . 109.3(15) no
H14B C14 H14A . . 111.1(15) no
H15A C15 H15C . . 110.8(16) no
H15B C15 H15C . . 114.3(16) no
H15B C15 H15A . . 105.7(15) no
H22A C22 H22B . . 108.8(16) no
H32A C32 H32B . . 102.4(16) no
H34A C34 H34B . . 105.8(18) no
H34A C34 H34C . . 108.7(16) no
H34B C34 H34C . . 109.4(19) no

loop_
_geom_bond_atom_site_label_1
_geom_bond_atom_site_label_2
_geom_bond_site_symmetry_2
_geom_bond_distance
_geom_bond_publ_flag
N11 C11 . 1.141(2) y
C11 C12 . 1.460(2) y
C12 C13 . 1.538(2) y
C13 C14 . 1.524(2) y
C13 C15 . 1.526(2) y
C13 C22 . 1.539(2) y
C22 C21 . 1.461(2) y
C21 N21 . 1.135(2) y
N31 C31 . 1.137(2) y
C31 C32 . 1.457(2) y
C32 C33 . 1.541(2) y
C33 C34 2 1.514(2) no
C33 C34 . 1.514(2) y
C33 C32 2 1.541(2) no
C12 H12A . 0.96(2) no
C12 H12B . 0.97(2) no
C14 H14A . 1.01(2) no
C14 H14B . 0.97(2) no
C14 H14C . 1.00(2) no
C15 H15A . 1.01(2) no
C15 H15B . 1.02(2) no
C15 H15C . 0.99(2) no
C22 H22A . 0.98(2) no
C22 H22B . 0.98(2) no
C32 H32A . 0.99(2) no
C32 H32B . 0.96(2) no
C34 H34A . 1.02(2) no
C34 H34B . 1.02(2) no
C34 H34C . 0.98(2) no

loop_
_geom_torsion_atom_site_label_1
_geom_torsion_atom_site_label_2
_geom_torsion_atom_site_label_3
_geom_torsion_atom_site_label_4
_geom_torsion_site_symmetry_4
_geom_torsion
_geom_torsion_publ_flag
N11 C11 C12 C13 . 17.1(2) no
C11 C12 C13 C14 . 61.1(2) y
C11 C12 C13 C15 . -61.2(2) y
C11 C12 C13 C22 . 179.90(10) y
C14 C13 C22 C21 . -61.3(2) y
C15 C13 C22 C21 . 60.9(2) y
C12 C13 C22 C21 . 179.60(10) y
C13 C22 C21 N21 . 15.5(2) no
N31 C31 C32 C33 . -3.1(2) no
C31 C32 C33 C34 2 -60.1(2) y
C31 C32 C33 C34 . 63.4(2) y
C31 C32 C33 C32 2 -178.0(2) y
